data_4116285
loop_
_publ_author_name
'Cara C. Evans'
'Lisa Sukarto'
'Michael D. Ward'

_publ_section_title
;
 Sterically Controlled Architectural Reversion in Hydrogen-Bonded
 Crystalline Clathrates
;
_journal_name_full 'Journal of the American Chemical Society'
_journal_page_first 320
_journal_page_last 325
_journal_paper_doi 10.1021/ja983122o
_journal_volume 121
_journal_year 1999
_chemical_compound_source 'C. Evans / Prof. M. Ward'
_chemical_formula_sum 'C24 H30 N8 O6 S2'
_chemical_formula_weight 590.68
_chemical_name_common 'guanidinium azobenzene-4,4'-disulfonate . 1,4-divinylbenzene'
_chemical_name_systematic
;
 ?
;
_space_group_IT_number 2
_symmetry_cell_setting triclinic
_symmetry_space_group_name_Hall '-P 1'
_symmetry_space_group_name_H-M 'P -1'
_atom_sites_solution_hydrogens geom
_atom_sites_solution_primary direct
_atom_sites_solution_secondary difmap
_audit_creation_method SHELXL
_cell_angle_alpha 95.679(1)
_cell_angle_beta 95.058(1)
_cell_angle_gamma 96.741(1)
_cell_formula_units_Z 1
_cell_length_a 6.16030(1)
_cell_length_b 7.2903(2)
_cell_length_c 15.9207(1)
_cell_measurement_temperature 173(2)
_cell_volume 702.97(2)
_computing_structure_refinement 'SHELXL-93 (Sheldrick, 1993)'
_computing_structure_solution 'SHELXS-86 (Sheldrick, 1990)'
_diffrn_ambient_temperature 173(2)
_diffrn_radiation_monochromator graphite
_diffrn_radiation_source 'fine-focus sealed tube'
_diffrn_radiation_type MoK\a
_diffrn_radiation_wavelength 0.71073
_diffrn_reflns_av_R_equivalents 0.0191
_diffrn_reflns_av_sigmaI/netI 0.0349
_diffrn_reflns_limit_h_max 7
_diffrn_reflns_limit_h_min -7
_diffrn_reflns_limit_k_max 8
_diffrn_reflns_limit_k_min -8
_diffrn_reflns_limit_l_max 18
_diffrn_reflns_limit_l_min 0
_diffrn_reflns_number 4409
_diffrn_reflns_theta_max 25.02
_diffrn_reflns_theta_min 1.29
_exptl_absorpt_coefficient_mu 0.243
_exptl_absorpt_correction_T_max 1.000
_exptl_absorpt_correction_T_min 0.767
_exptl_absorpt_correction_type 'SADABS (Sheldrick, 1996)'
_exptl_crystal_colour Salmon
_exptl_crystal_density_diffrn 1.395
_exptl_crystal_description Rod
_exptl_crystal_F_000 310
_exptl_crystal_size_max 0.38
_exptl_crystal_size_mid 0.08
_exptl_crystal_size_min 0.06
_refine_diff_density_max 0.470
_refine_diff_density_min -0.399
_refine_diff_density_rms 0.057
_refine_ls_extinction_method none
_refine_ls_goodness_of_fit_all 1.054
_refine_ls_goodness_of_fit_obs 1.067
_refine_ls_matrix_type full
_refine_ls_number_parameters 181
_refine_ls_number_reflns 2429
_refine_ls_number_restraints 0
_refine_ls_restrained_S_all 1.054
_refine_ls_restrained_S_obs 1.067
_refine_ls_R_factor_all 0.0485
_refine_ls_R_factor_obs 0.0400
_refine_ls_shift/esd_max 0.000
_refine_ls_shift/esd_mean 0.000
_refine_ls_structure_factor_coef Fsqd
_refine_ls_weighting_details 'w=1/[\s^2^(Fo^2^)+(0.0449P)^2^+0.5266P] where P=(Fo^2^+2Fc^2^)/3'
_refine_ls_weighting_scheme calc
_refine_ls_wR_factor_all 0.1053
_refine_ls_wR_factor_obs 0.0989
_reflns_number_observed 2115
_reflns_number_total 2429
_reflns_observed_criterion >2sigma(I)
_cod_data_source_file ja983122o_1.cif
_cod_data_source_block 98087
_cod_depositor_comments
;
The following automatic conversions were performed:

'_refine_ls_weighting_scheme' value 'calc
w=1/[\s^2^(Fo^2^)+(0.0449P)^2^+0.5266P] where P=(Fo^2^+2Fc^2^)/3' was
changed to 'calc'. New tag '_refine_ls_weighting_details' was
created. The value of the new tag was set to
'w=1/[\s^2^(Fo^2^)+(0.0449P)^2^+0.5266P] where P=(Fo^2^+2Fc^2^)/3'.

Automatic conversion script
Id: cif_fix_values 3143 2015-03-26 13:38:13Z robertas 
;
_cod_database_code 4116285

loop_
_symmetry_equiv_pos_as_xyz
'x, y, z'
'-x, -y, -z'

loop_
_atom_site_aniso_label
_atom_site_aniso_U_11
_atom_site_aniso_U_22
_atom_site_aniso_U_33
_atom_site_aniso_U_23
_atom_site_aniso_U_13
_atom_site_aniso_U_12
S1 0.0226(3) 0.0248(3) 0.0238(3) 0.0015(2) 0.0050(2) 0.0024(2)
O1 0.0231(8) 0.0323(8) 0.0301(8) 0.0020(6) 0.0075(6) 0.0019(6)
O2 0.0296(8) 0.0349(9) 0.0262(8) 0.0056(7) 0.0047(6) 0.0075(7)
O3 0.0274(8) 0.0256(8) 0.0368(9) -0.0027(7) 0.0065(7) 0.0003(6)
C1 0.0243(10) 0.0222(11) 0.0260(11) 0.0013(8) 0.0054(8) 0.0013(8)
C2 0.0274(11) 0.0419(14) 0.0271(12) 0.0046(10) 0.0018(9) 0.0128(10)
C3 0.0294(12) 0.0402(14) 0.0317(13) 0.0023(10) 0.0064(10) 0.0125(10)
C4 0.0315(12) 0.0282(12) 0.0244(11) 0.0016(9) 0.0057(9) 0.0041(9)
C5 0.0307(12) 0.0412(14) 0.0273(12) 0.0034(10) -0.0003(9) 0.0116(10)
C6 0.0265(11) 0.0353(13) 0.0313(12) 0.0033(10) 0.0050(9) 0.0104(9)
N1 0.0347(10) 0.0352(11) 0.0271(10) 0.0008(8) 0.0071(8) 0.0087(8)
C7 0.0264(11) 0.0292(12) 0.0237(11) 0.0023(9) 0.0012(9) 0.0026(9)
N2 0.0255(9) 0.0297(10) 0.0347(11) 0.0049(8) 0.0046(8) 0.0060(8)
N3 0.0275(10) 0.0271(10) 0.0577(14) 0.0050(9) 0.0083(9) 0.0053(8)
N4 0.0249(9) 0.0281(10) 0.0368(11) 0.0027(8) 0.0030(8) 0.0033(8)
C8 0.0399(15) 0.043(2) 0.072(2) 0.0223(15) 0.0037(14) 0.0055(12)
C9 0.054(2) 0.037(2) 0.071(2) 0.0155(14) -0.015(2) -0.0001(13)
C10 0.053(2) 0.0373(15) 0.061(2) 0.0169(13) -0.0022(14) 0.0088(13)
C11 0.066(2) 0.055(2) 0.072(2) 0.018(2) -0.001(2) 0.009(2)
C12 0.086(3) 0.073(2) 0.060(2) 0.018(2) 0.005(2) 0.019(2)

loop_
_atom_site_label
_atom_site_type_symbol
_atom_site_fract_x
_atom_site_fract_y
_atom_site_fract_z
_atom_site_U_iso_or_equiv
_atom_site_thermal_displace_type
_atom_site_occupancy
_atom_site_calc_flag
_atom_site_refinement_flags
S1 S 0.20281(8) 0.24421(7) 0.63007(3) 0.0237(2) Uani 1 d .
O1 O 0.4396(2) 0.2736(2) 0.62350(9) 0.0285(4) Uani 1 d .
O2 O 0.0804(2) 0.3595(2) 0.57871(9) 0.0297(4) Uani 1 d .
O3 O 0.1154(2) 0.0473(2) 0.61450(10) 0.0304(4) Uani 1 d .
C1 C 0.1670(3) 0.3151(3) 0.73730(13) 0.0242(5) Uani 1 d .
C2 C -0.0253(4) 0.3873(3) 0.75636(14) 0.0314(5) Uani 1 d .
H2A H -0.1336(4) 0.4018(3) 0.71205(14) 0.038 Uiso 1 calc R
C3 C -0.0571(4) 0.4376(3) 0.83961(15) 0.0330(5) Uani 1 d .
H3A H -0.1881(4) 0.4860(3) 0.85291(15) 0.040 Uiso 1 calc R
C4 C 0.1033(4) 0.4171(3) 0.90444(14) 0.0279(5) Uani 1 d .
C5 C 0.2943(4) 0.3449(3) 0.88530(15) 0.0327(5) Uani 1 d .
H5A H 0.4029(4) 0.3309(3) 0.92962(15) 0.039 Uiso 1 calc R
C6 C 0.3267(4) 0.2931(3) 0.80130(15) 0.0304(5) Uani 1 d .
H6A H 0.4568(4) 0.2432(3) 0.78792(15) 0.036 Uiso 1 calc R
N1 N 0.0867(3) 0.4667(3) 0.99274(12) 0.0319(4) Uani 1 d .
C7 C 0.5603(3) 0.7639(3) 0.58738(13) 0.0266(5) Uani 1 d .
N2 N 0.6787(3) 0.6224(3) 0.58217(12) 0.0296(4) Uani 1 d .
H2B H 0.6172(3) 0.5092(3) 0.58702(12) 0.036 Uiso 1 calc R
H2C H 0.8185(3) 0.6420(3) 0.57388(12) 0.036 Uiso 1 calc R
N3 N 0.3501(3) 0.7329(3) 0.59987(14) 0.0370(5) Uani 1 d .
H3B H 0.2713(3) 0.8260(3) 0.60403(14) 0.044 Uiso 1 calc R
H3C H 0.2891(3) 0.6192(3) 0.60400(14) 0.044 Uiso 1 calc R
N4 N 0.6519(3) 0.9350(3) 0.58117(12) 0.0300(4) Uani 1 d .
H4A H 0.5731(3) 1.0280(3) 0.58534(12) 0.036 Uiso 1 calc R
H4B H 0.7916(3) 0.9557(3) 0.57287(12) 0.036 Uiso 1 calc R
C8 C 0.2908(5) 0.9486(4) 1.0196(2) 0.0508(7) Uani 1 d .
H8A H 0.1451(5) 0.9114(4) 1.0320(2) 0.061 Uiso 1 calc R
C9 C 0.3548(5) 0.8847(4) 0.9423(2) 0.0551(8) Uani 1 d .
H9A H 0.2524(5) 0.8047(4) 0.9030(2) 0.066 Uiso 1 calc R
C10 C 0.5685(5) 0.9352(4) 0.9205(2) 0.0501(7) Uani 1 d .
C11 C 0.6301(6) 0.8625(5) 0.8359(2) 0.0641(9) Uani 1 d .
H11A H 0.5230(6) 0.7766(5) 0.8012(2) 0.077 Uiso 1 calc R
C12 C 0.8164(7) 0.9052(5) 0.8051(2) 0.0714(10) Uani 1 d .
H12A H 0.9288(7) 0.9904(5) 0.8374(2) 0.086 Uiso 1 calc R
H12B H 0.8397(7) 0.8511(5) 0.7504(2) 0.086 Uiso 1 calc R

loop_
_atom_type_symbol
_atom_type_description
_atom_type_scat_dispersion_real
_atom_type_scat_dispersion_imag
_atom_type_scat_source
C C 0.0033 0.0016 'International Tables Vol C Tables 4.2.6.8 and 6.1.1.4'
H H 0.0000 0.0000 'International Tables Vol C Tables 4.2.6.8 and 6.1.1.4'
N N 0.0061 0.0033 'International Tables Vol C Tables 4.2.6.8 and 6.1.1.4'
O O 0.0106 0.0060 'International Tables Vol C Tables 4.2.6.8 and 6.1.1.4'
S S 0.1246 0.1234 'International Tables Vol C Tables 4.2.6.8 and 6.1.1.4'

loop_
_geom_angle_atom_site_label_1
_geom_angle_atom_site_label_2
_geom_angle_atom_site_label_3
_geom_angle
_geom_angle_site_symmetry_1
O2 S1 O3 112.75(9) .
O2 S1 O1 113.06(9) .
O3 S1 O1 111.68(9) .
O2 S1 C1 106.42(10) .
O3 S1 C1 106.10(9) .
O1 S1 C1 106.20(9) .
C6 C1 C2 120.8(2) .
C6 C1 S1 119.8(2) .
C2 C1 S1 119.4(2) .
C3 C2 C1 119.7(2) .
C2 C3 C4 119.9(2) .
C5 C4 C3 120.2(2) .
C5 C4 N1 115.6(2) .
C3 C4 N1 124.1(2) .
C4 C5 C6 120.1(2) .
C1 C6 C5 119.3(2) .
N1 N1 C4 113.6(2) 2_567
N3 C7 N4 120.0(2) .
N3 C7 N2 119.5(2) .
N4 C7 N2 120.5(2) .
C10 C8 C9 122.1(3) 2_677
C8 C9 C10 121.5(3) .
C8 C10 C9 116.4(3) 2_677
C8 C10 C11 124.1(3) 2_677
C9 C10 C11 119.5(3) .
C12 C11 C10 126.4(3) .

loop_
_geom_bond_atom_site_label_1
_geom_bond_atom_site_label_2
_geom_bond_distance
_geom_bond_site_symmetry_2
S1 O2 1.456(2) .
S1 O3 1.462(2) .
S1 O1 1.4635(15) .
S1 C1 1.774(2) .
C1 C6 1.387(3) .
C1 C2 1.397(3) .
C2 C3 1.377(3) .
C3 C4 1.396(3) .
C4 C5 1.390(3) .
C4 N1 1.432(3) .
C5 C6 1.391(3) .
N1 N1 1.254(4) 2_567
C7 N3 1.324(3) .
C7 N4 1.324(3) .
C7 N2 1.332(3) .
C8 C10 1.379(4) 2_677
C8 C9 1.379(5) .
C9 C10 1.408(4) .
C10 C8 1.378(4) 2_677
C10 C11 1.495(5) .
C11 C12 1.304(5) .

loop_
_geom_torsion_atom_site_label_1
_geom_torsion_atom_site_label_2
_geom_torsion_atom_site_label_3
_geom_torsion_atom_site_label_4
_geom_torsion
_geom_torsion_site_symmetry_1
_geom_torsion_site_symmetry_4
O2 S1 C1 C6 -152.9(2) . .
O3 S1 C1 C6 86.8(2) . .
O1 S1 C1 C6 -32.1(2) . .
O2 S1 C1 C2 29.0(2) . .
O3 S1 C1 C2 -91.3(2) . .
O1 S1 C1 C2 149.8(2) . .
C6 C1 C2 C3 0.0(4) . .
S1 C1 C2 C3 178.1(2) . .
C1 C2 C3 C4 0.4(4) . .
C2 C3 C4 C5 -0.5(4) . .
C2 C3 C4 N1 179.4(2) . .
C3 C4 C5 C6 0.2(4) . .
N1 C4 C5 C6 -179.8(2) . .
C2 C1 C6 C5 -0.4(3) . .
S1 C1 C6 C5 -178.4(2) . .
C4 C5 C6 C1 0.2(4) . .
C5 C4 N1 N1 179.2(2) . 2_567
C3 C4 N1 N1 -0.7(4) . 2_567
C10 C8 C9 C10 -0.1(5) 2_677 .
C8 C9 C10 C8 0.1(4) . 2_677
C8 C9 C10 C11 -180.0(3) . .
C8 C10 C11 C12 -4.1(5) 2_677 .
C9 C10 C11 C12 175.9(3) . .
